data_7016487
loop_
_publ_author_name
'Risto, Maarit'
'Chivers, Tristram'
'Konu, Jari'

_publ_section_title
;
 Homoleptic, heteroleptic and mixed-valent thallium and indium
 complexes of multidentate chalcogen-centred PCP-bridged ligands.
;
_journal_issue 32
_journal_name_full 'Dalton transactions (Cambridge, England : 2003)'
_journal_page_first 8238
_journal_page_last 8246
_journal_paper_doi 10.1039/c1dt10646e
_journal_volume 40
_journal_year 2011
_chemical_formula_moiety 'C50 H40 P4 Se6 Tl, Tl'
_chemical_formula_sum 'C50 H40 P4 Se6 Tl2'
_chemical_formula_weight 1647.20
_chemical_name_systematic
;
?
;
_space_group_IT_number 15
_symmetry_cell_setting monoclinic
_symmetry_space_group_name_Hall '-C 2yc'
_symmetry_space_group_name_H-M 'C 1 2/c 1'
_atom_sites_solution_hydrogens geom
_atom_sites_solution_primary direct
_atom_sites_solution_secondary difmap
_audit_creation_method SHELXL-97
_cell_angle_alpha 90.00
_cell_angle_beta 118.85(3)
_cell_angle_gamma 90.00
_cell_formula_units_Z 4
_cell_length_a 27.544(6)
_cell_length_b 12.641(3)
_cell_length_c 16.371(3)
_cell_measurement_reflns_used 8291
_cell_measurement_temperature 173(2)
_cell_measurement_theta_max 25.03
_cell_measurement_theta_min 2.04
_cell_volume 4993(2)
_computing_cell_refinement 'HKL Scalepack (Otwinowski & Minor 1997)'
_computing_data_collection 'Collect (Nonius BV, 1997-2000)'
_computing_data_reduction DENZO-SMN
_computing_molecular_graphics 'DIAMOND (Brandenburg & Berndt, 1999)'
_computing_publication_material 'WinGX v1.70-01 (L. J. Farrugia)'
_computing_structure_refinement 'SHELXL-97 (Sheldrick, 1997)'
_computing_structure_solution 'SHELXS-97 (Sheldrick, 1997)'
_diffrn_ambient_temperature 173(2)
_diffrn_measured_fraction_theta_full 0.995
_diffrn_measured_fraction_theta_max 0.995
_diffrn_measurement_device_type 'KappaCCD (Nonius, FR540C)'
_diffrn_measurement_method 'phi\omega scans'
_diffrn_radiation_monochromator 'horizonally mounted graphite crystal'
_diffrn_radiation_source 'Enraf Nonius FR590D, fine-focus sealed tube'
_diffrn_radiation_type MoK\a
_diffrn_radiation_wavelength 0.71073
_diffrn_reflns_av_R_equivalents 0.0469
_diffrn_reflns_av_sigmaI/netI 0.0484
_diffrn_reflns_limit_h_max 32
_diffrn_reflns_limit_h_min -32
_diffrn_reflns_limit_k_max 15
_diffrn_reflns_limit_k_min -15
_diffrn_reflns_limit_l_max 19
_diffrn_reflns_limit_l_min -19
_diffrn_reflns_number 8291
_diffrn_reflns_theta_full 25.03
_diffrn_reflns_theta_max 25.03
_diffrn_reflns_theta_min 2.04
_exptl_absorpt_coefficient_mu 10.985
_exptl_absorpt_correction_T_max 0.6677
_exptl_absorpt_correction_T_min 0.1624
_exptl_absorpt_correction_type integration
_exptl_absorpt_process_details 'SADABS (SHELXTL-NT v5.1, Bruker)'
_exptl_crystal_colour red
_exptl_crystal_density_diffrn 2.192
_exptl_crystal_density_method 'not measured'
_exptl_crystal_description plate
_exptl_crystal_F_000 3064
_exptl_crystal_size_max 0.26
_exptl_crystal_size_mid 0.12
_exptl_crystal_size_min 0.04
_refine_diff_density_max 1.579
_refine_diff_density_min -2.418
_refine_diff_density_rms 0.431
_refine_ls_extinction_method SHELXL
_refine_ls_goodness_of_fit_ref 1.130
_refine_ls_hydrogen_treatment constr
_refine_ls_matrix_type full
_refine_ls_number_parameters 282
_refine_ls_number_reflns 4374
_refine_ls_number_restraints 0
_refine_ls_restrained_S_all 1.130
_refine_ls_R_factor_all 0.0660
_refine_ls_R_factor_gt 0.0502
_refine_ls_shift/su_max 0.001
_refine_ls_shift/su_mean 0.000
_refine_ls_structure_factor_coef Fsqd
_refine_ls_weighting_details 'calc w=1/[\s^2^(Fo^2^)+(0.1006P)^2^+62.4178P] where P=(Fo^2^+2Fc^2^)/3'
_refine_ls_weighting_scheme calc
_refine_ls_wR_factor_gt 0.1357
_refine_ls_wR_factor_ref 0.1672
_reflns_number_gt 3688
_reflns_number_total 4374
_reflns_threshold_expression >2\s(I)
_cod_data_source_file c1dt10646e.txt
_cod_data_source_block compound_{[Tl][Tl{(Se)C(PPh2Se)2}2]}_8
_cod_original_cell_volume 4992.2(17)
_cod_original_sg_symbol_H-M 'C 2/c'
_cod_database_code 7016487

loop_
_symmetry_equiv_pos_as_xyz
'x, y, z'
'-x, y, -z+1/2'
'x+1/2, y+1/2, z'
'-x+1/2, y+1/2, -z+1/2'
'-x, -y, -z'
'x, -y, z-1/2'
'-x+1/2, -y+1/2, -z'
'x+1/2, -y+1/2, z-1/2'

loop_
_atom_site_label
_atom_site_type_symbol
_atom_site_fract_x
_atom_site_fract_y
_atom_site_fract_z
_atom_site_U_iso_or_equiv
_atom_site_adp_type
_atom_site_occupancy
_atom_site_symmetry_multiplicity
_atom_site_calc_flag
_atom_site_refinement_flags
Tl1 Tl 1.0000 0.0000 0.5000 0.0274(2) Uani 1 2 d S
Tl2 Tl 1.0000 0.04194(5) 0.2500 0.0302(2) Uani 1 2 d S
Se1 Se 0.91444(4) 0.08906(9) 0.55657(7) 0.0263(3) Uani 1 1 d .
Se2 Se 0.89786(4) -0.02308(9) 0.30865(7) 0.0257(3) Uani 1 1 d .
Se3 Se 1.00268(4) 0.18970(9) 0.43007(7) 0.0225(3) Uani 1 1 d .
P1 P 0.91971(11) 0.2381(2) 0.49561(17) 0.0194(6) Uani 1 1 d .
P2 P 0.88120(11) 0.1456(2) 0.30155(17) 0.0204(6) Uani 1 1 d .
C1 C 0.9285(4) 0.2268(10) 0.3960(7) 0.025(2) Uani 1 1 d .
C100 C 0.8599(4) 0.3220(9) 0.4699(7) 0.024(2) Uani 1 1 d .
C101 C 0.8502(5) 0.4095(10) 0.4143(7) 0.030(3) Uani 1 1 d .
H101 H 0.8724 0.4214 0.3853 0.036 Uiso 1 1 calc R
C102 C 0.8084(5) 0.4806(11) 0.4000(9) 0.044(3) Uani 1 1 d .
H102 H 0.8027 0.5424 0.3634 0.053 Uiso 1 1 calc R
C103 C 0.7746(6) 0.4594(12) 0.4407(10) 0.049(4) Uani 1 1 d .
H103 H 0.7459 0.5070 0.4320 0.058 Uiso 1 1 calc R
C104 C 0.7834(5) 0.3715(13) 0.4920(9) 0.046(3) Uani 1 1 d .
H104 H 0.7597 0.3566 0.5176 0.055 Uiso 1 1 calc R
C105 C 0.8262(4) 0.3016(10) 0.5085(8) 0.031(3) Uani 1 1 d .
H105 H 0.8322 0.2405 0.5460 0.037 Uiso 1 1 calc R
C106 C 0.9781(4) 0.3120(8) 0.5828(7) 0.022(2) Uani 1 1 d .
C107 C 0.9834(6) 0.4199(11) 0.5746(9) 0.043(3) Uani 1 1 d .
H107 H 0.9568 0.4555 0.5202 0.052 Uiso 1 1 calc R
C108 C 1.0265(7) 0.4774(12) 0.6436(10) 0.053(4) Uani 1 1 d .
H108 H 1.0281 0.5520 0.6379 0.064 Uiso 1 1 calc R
C109 C 1.0669(5) 0.4259(11) 0.7207(9) 0.040(3) Uani 1 1 d .
H109 H 1.0978 0.4642 0.7664 0.048 Uiso 1 1 calc R
C110 C 1.0628(5) 0.3227(12) 0.7309(8) 0.036(3) Uani 1 1 d .
H110 H 1.0902 0.2886 0.7855 0.043 Uiso 1 1 calc R
C111 C 1.0188(5) 0.2628(10) 0.6629(8) 0.031(3) Uani 1 1 d .
H111 H 1.0169 0.1889 0.6716 0.037 Uiso 1 1 calc R
C200 C 0.8797(4) 0.1986(9) 0.1966(7) 0.024(2) Uani 1 1 d .
C202 C 0.8890(6) 0.3416(12) 0.1096(8) 0.045(3) Uani 1 1 d .
H202 H 0.8985 0.4131 0.1066 0.054 Uiso 1 1 calc R
C201 C 0.8941(5) 0.3020(10) 0.1918(8) 0.034(3) Uani 1 1 d .
H201 H 0.9077 0.3460 0.2454 0.040 Uiso 1 1 calc R
C203 C 0.8702(5) 0.2786(13) 0.0323(8) 0.045(4) Uani 1 1 d .
H203 H 0.8668 0.3062 -0.0242 0.054 Uiso 1 1 calc R
C204 C 0.8563(5) 0.1751(12) 0.0371(8) 0.039(3) Uani 1 1 d .
H204 H 0.8435 0.1318 -0.0168 0.047 Uiso 1 1 calc R
C205 C 0.8605(4) 0.1320(10) 0.1188(7) 0.028(2) Uani 1 1 d .
H205 H 0.8506 0.0605 0.1214 0.033 Uiso 1 1 calc R
C206 C 0.8108(4) 0.1667(10) 0.2829(7) 0.027(2) Uani 1 1 d .
C207 C 0.7810(5) 0.2547(10) 0.2369(8) 0.033(3) Uani 1 1 d .
H207 H 0.7957 0.3030 0.2099 0.040 Uiso 1 1 calc R
C208 C 0.7281(5) 0.2734(13) 0.2296(9) 0.044(3) Uani 1 1 d .
H208 H 0.7077 0.3348 0.1985 0.053 Uiso 1 1 calc R
C209 C 0.7073(5) 0.2045(16) 0.2665(11) 0.059(5) Uani 1 1 d .
H209 H 0.6721 0.2170 0.2623 0.071 Uiso 1 1 calc R
C210 C 0.7368(6) 0.1159(14) 0.3104(10) 0.051(4) Uani 1 1 d .
H210 H 0.7205 0.0674 0.3344 0.061 Uiso 1 1 calc R
C211 C 0.7895(5) 0.0922(11) 0.3221(8) 0.035(3) Uani 1 1 d .
H211 H 0.8094 0.0306 0.3540 0.042 Uiso 1 1 calc R

loop_
_atom_site_aniso_label
_atom_site_aniso_U_11
_atom_site_aniso_U_22
_atom_site_aniso_U_33
_atom_site_aniso_U_23
_atom_site_aniso_U_13
_atom_site_aniso_U_12
Tl1 0.0340(4) 0.0208(4) 0.0258(3) 0.0032(2) 0.0134(3) 0.0043(2)
Tl2 0.0333(4) 0.0315(4) 0.0255(3) 0.000 0.0141(3) 0.000
Se1 0.0334(6) 0.0210(6) 0.0251(5) 0.0051(4) 0.0146(5) -0.0006(5)
Se2 0.0298(6) 0.0177(6) 0.0263(6) -0.0015(4) 0.0110(5) -0.0015(4)
Se3 0.0232(5) 0.0222(6) 0.0240(5) -0.0016(4) 0.0128(4) -0.0020(4)
P1 0.0261(13) 0.0148(14) 0.0189(12) -0.0002(10) 0.0121(11) -0.0009(11)
P2 0.0241(13) 0.0169(14) 0.0199(12) -0.0006(11) 0.0105(11) -0.0001(11)
C1 0.031(6) 0.031(6) 0.015(5) 0.000(5) 0.012(4) -0.007(5)
C100 0.031(6) 0.022(6) 0.018(5) -0.006(4) 0.010(4) -0.002(5)
C101 0.037(6) 0.033(7) 0.024(5) 0.001(5) 0.017(5) 0.008(5)
C102 0.041(7) 0.032(7) 0.036(7) -0.001(6) 0.000(6) 0.015(6)
C103 0.040(7) 0.047(9) 0.056(9) -0.012(7) 0.021(7) 0.015(7)
C104 0.037(7) 0.060(10) 0.045(7) -0.010(7) 0.025(6) -0.002(7)
C105 0.028(6) 0.039(7) 0.035(6) -0.003(5) 0.022(5) 0.004(5)
C106 0.032(6) 0.011(5) 0.018(5) -0.001(4) 0.010(4) 0.003(4)
C107 0.044(7) 0.030(7) 0.038(7) -0.005(6) 0.005(6) -0.008(6)
C108 0.067(10) 0.024(7) 0.053(9) -0.011(6) 0.016(8) -0.004(7)
C109 0.038(7) 0.032(7) 0.036(7) -0.006(6) 0.007(6) -0.004(6)
C110 0.024(6) 0.062(9) 0.020(5) 0.003(6) 0.010(5) 0.004(6)
C111 0.034(6) 0.025(6) 0.033(6) -0.003(5) 0.016(5) -0.002(5)
C200 0.024(5) 0.033(7) 0.018(5) 0.005(5) 0.012(4) 0.004(5)
C202 0.066(9) 0.049(9) 0.032(6) 0.007(6) 0.033(7) -0.001(7)
C201 0.053(7) 0.031(7) 0.023(5) 0.004(5) 0.022(5) -0.001(6)
C203 0.054(8) 0.063(10) 0.028(6) 0.014(7) 0.028(6) 0.023(7)
C204 0.038(7) 0.054(9) 0.020(5) -0.009(6) 0.010(5) 0.007(6)
C205 0.033(6) 0.027(6) 0.027(5) -0.006(5) 0.017(5) 0.000(5)
C206 0.025(5) 0.033(7) 0.022(5) -0.014(5) 0.012(4) -0.011(5)
C207 0.044(7) 0.031(7) 0.025(6) 0.002(5) 0.016(5) 0.001(6)
C208 0.028(6) 0.060(10) 0.033(6) -0.006(6) 0.007(5) 0.014(6)
C209 0.022(7) 0.099(15) 0.056(9) -0.025(9) 0.018(7) -0.001(8)
C210 0.039(7) 0.075(12) 0.045(8) -0.024(8) 0.026(6) -0.020(8)
C211 0.037(6) 0.037(8) 0.035(6) -0.007(6) 0.020(5) -0.010(6)

loop_
_atom_type_symbol
_atom_type_description
_atom_type_scat_dispersion_real
_atom_type_scat_dispersion_imag
_atom_type_scat_source
C C 0.0033 0.0016 'International Tables Vol C Tables 4.2.6.8 and 6.1.1.4'
H H 0.0000 0.0000 'International Tables Vol C Tables 4.2.6.8 and 6.1.1.4'
P P 0.1023 0.0942 'International Tables Vol C Tables 4.2.6.8 and 6.1.1.4'
Se Se -0.0929 2.2259 'International Tables Vol C Tables 4.2.6.8 and 6.1.1.4'
Tl Tl -2.8358 9.6688 'International Tables Vol C Tables 4.2.6.8 and 6.1.1.4'

loop_
_geom_angle_atom_site_label_1
_geom_angle_atom_site_label_2
_geom_angle_atom_site_label_3
_geom_angle
_geom_angle_site_symmetry_1
_geom_angle_site_symmetry_3
Se3 Tl1 Se3 180.0 5_756 .
Se3 Tl1 Se2 98.72(3) 5_756 .
Se3 Tl1 Se2 81.28(3) . .
Se3 Tl1 Se2 81.28(3) 5_756 5_756
Se3 Tl1 Se2 98.72(3) . 5_756
Se2 Tl1 Se2 180.00(4) . 5_756
Se3 Tl1 Se1 90.89(3) 5_756 .
Se3 Tl1 Se1 89.11(3) . .
Se2 Tl1 Se1 83.41(3) . .
Se2 Tl1 Se1 96.59(3) 5_756 .
Se3 Tl1 Se1 89.11(3) 5_756 5_756
Se3 Tl1 Se1 90.89(3) . 5_756
Se2 Tl1 Se1 96.59(3) . 5_756
Se2 Tl1 Se1 83.41(3) 5_756 5_756
Se1 Tl1 Se1 180.0 . 5_756
P1 Se1 Tl1 87.08(8) . .
P2 Se2 Tl1 91.57(8) . .
C1 Se3 Tl1 95.7(3) . .
C1 P1 C106 107.7(5) . .
C1 P1 C100 110.1(5) . .
C106 P1 C100 104.0(5) . .
C1 P1 Se1 115.1(4) . .
C106 P1 Se1 108.4(3) . .
C100 P1 Se1 110.9(4) . .
C1 P2 C206 109.4(5) . .
C1 P2 C200 106.2(5) . .
C206 P2 C200 104.4(5) . .
C1 P2 Se2 118.0(4) . .
C206 P2 Se2 109.4(4) . .
C200 P2 Se2 108.6(4) . .
P1 C1 P2 118.5(6) . .
P1 C1 Se3 110.9(5) . .
P2 C1 Se3 110.1(6) . .
C105 C100 C101 119.8(11) . .
C105 C100 P1 121.1(9) . .
C101 C100 P1 119.0(8) . .
C100 C101 C102 120.9(12) . .
C100 C101 H101 119.5 . .
C102 C101 H101 119.5 . .
C101 C102 C103 118.7(13) . .
C101 C102 H102 120.6 . .
C103 C102 H102 120.6 . .
C104 C103 C102 119.6(12) . .
C104 C103 H103 120.2 . .
C102 C103 H103 120.2 . .
C103 C104 C105 121.7(12) . .
C103 C104 H104 119.1 . .
C105 C104 H104 119.1 . .
C100 C105 C104 119.1(12) . .
C100 C105 H105 120.4 . .
C104 C105 H105 120.4 . .
C107 C106 C111 117.1(10) . .
C107 C106 P1 121.7(9) . .
C111 C106 P1 121.1(8) . .
C108 C107 C106 121.8(13) . .
C108 C107 H107 119.1 . .
C106 C107 H107 119.1 . .
C107 C108 C109 119.6(13) . .
C107 C108 H108 120.2 . .
C109 C108 H108 120.2 . .
C110 C109 C108 119.9(12) . .
C110 C109 H109 120.0 . .
C108 C109 H109 120.0 . .
C109 C110 C111 121.6(11) . .
C109 C110 H110 119.2 . .
C111 C110 H110 119.2 . .
C110 C111 C106 119.9(11) . .
C110 C111 H111 120.1 . .
C106 C111 H111 120.1 . .
C201 C200 C205 120.8(10) . .
C201 C200 P2 121.6(8) . .
C205 C200 P2 117.5(9) . .
C203 C202 C201 120.5(14) . .
C203 C202 H202 119.8 . .
C201 C202 H202 119.8 . .
C200 C201 C202 120.2(12) . .
C200 C201 H201 119.9 . .
C202 C201 H201 119.9 . .
C202 C203 C204 119.5(12) . .
C202 C203 H203 120.3 . .
C204 C203 H203 120.3 . .
C203 C204 C205 121.9(11) . .
C203 C204 H204 119.0 . .
C205 C204 H204 119.0 . .
C204 C205 C200 117.1(11) . .
C204 C205 H205 121.4 . .
C200 C205 H205 121.4 . .
C207 C206 C211 121.2(11) . .
C207 C206 P2 121.0(9) . .
C211 C206 P2 117.7(9) . .
C206 C207 C208 119.9(12) . .
C206 C207 H207 120.1 . .
C208 C207 H207 120.1 . .
C209 C208 C207 119.9(14) . .
C209 C208 H208 120.0 . .
C207 C208 H208 120.0 . .
C208 C209 C210 119.7(13) . .
C208 C209 H209 120.2 . .
C210 C209 H209 120.2 . .
C209 C210 C211 124.2(14) . .
C209 C210 H210 117.9 . .
C211 C210 H210 117.9 . .
C210 C211 C206 115.1(13) . .
C210 C211 H211 122.5 . .
C206 C211 H211 122.5 . .

loop_
_geom_bond_atom_site_label_1
_geom_bond_atom_site_label_2
_geom_bond_distance
_geom_bond_site_symmetry_2
Tl1 Se3 2.6735(12) 5_756
Tl1 Se3 2.6735(12) .
Tl1 Se2 3.0508(17) .
Tl1 Se2 3.0508(18) 5_756
Tl1 Se1 3.1281(12) .
Tl1 Se1 3.1281(12) 5_756
Se1 P1 2.169(3) .
Se2 P2 2.172(3) .
Se3 C1 1.899(11) .
P1 C1 1.766(10) .
P1 C106 1.812(10) .
P1 C100 1.830(11) .
P2 C1 1.789(11) .
P2 C206 1.830(11) .
P2 C200 1.827(10) .
C100 C105 1.375(15) .
C100 C101 1.373(16) .
C101 C102 1.388(17) .
C101 H101 0.9500 .
C102 C103 1.41(2) .
C102 H102 0.9500 .
C103 C104 1.34(2) .
C103 H103 0.9500 .
C104 C105 1.394(18) .
C104 H104 0.9500 .
C105 H105 0.9500 .
C106 C107 1.386(17) .
C106 C111 1.395(16) .
C107 C108 1.384(19) .
C107 H107 0.9500 .
C108 C109 1.38(2) .
C108 H108 0.9500 .
C109 C110 1.326(19) .
C109 H109 0.9500 .
C110 C111 1.406(17) .
C110 H110 0.9500 .
C111 H111 0.9500 .
C200 C201 1.379(17) .
C200 C205 1.400(15) .
C202 C203 1.367(19) .
C202 C201 1.378(16) .
C202 H202 0.9500 .
C201 H201 0.9500 .
C203 C204 1.38(2) .
C203 H203 0.9500 .
C204 C205 1.397(17) .
C204 H204 0.9500 .
C205 H205 0.9500 .
C206 C207 1.371(17) .
C206 C211 1.418(16) .
C207 C208 1.423(17) .
C207 H207 0.9500 .
C208 C209 1.34(2) .
C208 H208 0.9500 .
C209 C210 1.36(2) .
C209 H209 0.9500 .
C210 C211 1.402(18) .
C210 H210 0.9500 .
C211 H211 0.9500 .

loop_
_geom_torsion_atom_site_label_1
_geom_torsion_atom_site_label_2
_geom_torsion_atom_site_label_3
_geom_torsion_atom_site_label_4
_geom_torsion
_geom_torsion_site_symmetry_1
Se3 Tl1 Se1 P1 -179.28(7) 5_756
Se3 Tl1 Se1 P1 0.72(7) .
Se2 Tl1 Se1 P1 -80.61(8) .
Se2 Tl1 Se1 P1 99.39(8) 5_756
Se1 Tl1 Se1 P1 -91(100) 5_756
Se3 Tl1 Se2 P2 149.39(8) 5_756
Se3 Tl1 Se2 P2 -30.61(8) .
Se2 Tl1 Se2 P2 -166(100) 5_756
Se1 Tl1 Se2 P2 59.49(8) .
Se1 Tl1 Se2 P2 -120.51(8) 5_756
Se3 Tl1 Se3 C1 140(100) 5_756
Se2 Tl1 Se3 C1 53.1(3) .
Se2 Tl1 Se3 C1 -126.9(3) 5_756
Se1 Tl1 Se3 C1 -30.4(3) .
Se1 Tl1 Se3 C1 149.6(3) 5_756
Tl1 Se1 P1 C1 35.2(4) .
Tl1 Se1 P1 C106 -85.5(4) .
Tl1 Se1 P1 C100 161.0(3) .
Tl1 Se2 P2 C1 1.9(4) .
Tl1 Se2 P2 C206 -123.9(4) .
Tl1 Se2 P2 C200 122.8(4) .
C106 P1 C1 P2 173.4(6) .
C100 P1 C1 P2 -73.8(8) .
Se1 P1 C1 P2 52.4(8) .
C106 P1 C1 Se3 44.7(7) .
C100 P1 C1 Se3 157.4(6) .
Se1 P1 C1 Se3 -76.4(6) .
C206 P2 C1 P1 41.4(9) .
C200 P2 C1 P1 153.5(7) .
Se2 P2 C1 P1 -84.4(7) .
C206 P2 C1 Se3 170.5(5) .
C200 P2 C1 Se3 -77.4(6) .
Se2 P2 C1 Se3 44.7(6) .
Tl1 Se3 C1 P1 64.3(6) .
Tl1 Se3 C1 P2 -68.8(5) .
C1 P1 C100 C105 144.6(9) .
C106 P1 C100 C105 -100.3(10) .
Se1 P1 C100 C105 16.0(10) .
C1 P1 C100 C101 -38.4(10) .
C106 P1 C100 C101 76.7(9) .
Se1 P1 C100 C101 -166.9(8) .
C105 C100 C101 C102 3.1(17) .
P1 C100 C101 C102 -174.0(9) .
C100 C101 C102 C103 -2.4(18) .
C101 C102 C103 C104 0(2) .
C102 C103 C104 C105 2(2) .
C101 C100 C105 C104 -1.2(17) .
P1 C100 C105 C104 175.8(9) .
C103 C104 C105 C100 -1.3(19) .
C1 P1 C106 C107 72.9(12) .
C100 P1 C106 C107 -43.9(11) .
Se1 P1 C106 C107 -161.9(10) .
C1 P1 C106 C111 -109.3(10) .
C100 P1 C106 C111 133.9(9) .
Se1 P1 C106 C111 15.9(10) .
C111 C106 C107 C108 -1(2) .
P1 C106 C107 C108 176.4(11) .
C106 C107 C108 C109 3(2) .
C107 C108 C109 C110 -4(2) .
C108 C109 C110 C111 2(2) .
C109 C110 C111 C106 -0.5(18) .
C107 C106 C111 C110 -0.1(17) .
P1 C106 C111 C110 -178.0(8) .
C1 P2 C200 C201 -23.3(11) .
C206 P2 C200 C201 92.3(10) .
Se2 P2 C200 C201 -151.2(9) .
C1 P2 C200 C205 160.1(8) .
C206 P2 C200 C205 -84.4(9) .
Se2 P2 C200 C205 32.2(9) .
C205 C200 C201 C202 0.9(18) .
P2 C200 C201 C202 -175.6(10) .
C203 C202 C201 C200 -1(2) .
C201 C202 C203 C204 0(2) .
C202 C203 C204 C205 0.4(19) .
C203 C204 C205 C200 -0.3(17) .
C201 C200 C205 C204 -0.4(16) .
P2 C200 C205 C204 176.3(8) .
C1 P2 C206 C207 78.0(10) .
C200 P2 C206 C207 -35.3(10) .
Se2 P2 C206 C207 -151.3(8) .
C1 P2 C206 C211 -98.5(9) .
C200 P2 C206 C211 148.2(9) .
Se2 P2 C206 C211 32.1(9) .
C211 C206 C207 C208 1.3(17) .
P2 C206 C207 C208 -175.1(9) .
C206 C207 C208 C209 -0.9(19) .
C207 C208 C209 C210 -1(2) .
C208 C209 C210 C211 2(2) .
C209 C210 C211 C206 -1.3(19) .
C207 C206 C211 C210 -0.2(16) .
P2 C206 C211 C210 176.3(9) .
